data_4300821
loop_
_publ_author_name
'Daniel L. Reger'
'James R. Gardinier'
'Mark D. Smith'
'Ahmed M. Shahin'
'Gary J. Long'
'Leila Rebbouh'
'Fernande Grandjean'

_publ_contact_author_address
;

Department of Chemistry and Biochemistry

University of South Carolina

Columbia, South Carolina 29208

USA

;
_publ_contact_author_email reger@mail.chem.sc.edu
_publ_contact_author_fax '1 803 777 9521'
_publ_contact_author_name 'Professor Daniel L. Reger'
_publ_contact_author_phone '1 803 777 2587'
_publ_section_title
;

Polymorphism in Fe[(p-IC6H4)B(3-Mepz)3]2 (pz = Pyrazolyl): Impact of

Supramolecular Structure on an Iron(II) Electronic Spin-State Crossover

;
_journal_name_full 'Inorganic Chemistry'
_journal_page_first 1852
_journal_page_last 1866
_journal_paper_doi 10.1021/ic048406q
_journal_volume 44
_journal_year 2005
_chemical_formula_sum 'C36 H38 B2 Fe I2 N12'
_chemical_formula_weight 970.05
_chemical_name_systematic
; 

 ? 

;
_space_group_IT_number 14
_symmetry_cell_setting monoclinic
_symmetry_space_group_name_Hall '-P 2ybc'
_symmetry_space_group_name_H-M 'P 1 21/c 1'
_atom_sites_solution_hydrogens geom
_atom_sites_solution_primary direct
_atom_sites_solution_secondary difmap
_audit_creation_method SHELXL-97
_cell_angle_alpha 90.00
_cell_angle_beta 102.9270(10)
_cell_angle_gamma 90.00
_cell_formula_units_Z 2
_cell_length_a 11.0501(5)
_cell_length_b 15.7119(7)
_cell_length_c 11.8054(5)
_cell_measurement_temperature 294(1)
_cell_volume 1997.68(15)
_computing_structure_refinement 'SHELXL-97 (Sheldrick, 1997)'
_computing_structure_solution 'SHELXS-97 (Sheldrick, 1990)'
_diffrn_ambient_temperature 294(1)
_diffrn_measured_fraction_theta_full 0.998
_diffrn_measured_fraction_theta_max 0.998
_diffrn_radiation_monochromator graphite
_diffrn_radiation_source 'fine-focus sealed tube'
_diffrn_radiation_type MoK\a
_diffrn_radiation_wavelength 0.71073
_diffrn_reflns_av_R_equivalents 0.0384
_diffrn_reflns_av_sigmaI/netI 0.0272
_diffrn_reflns_limit_h_max 13
_diffrn_reflns_limit_h_min -13
_diffrn_reflns_limit_k_max 19
_diffrn_reflns_limit_k_min -19
_diffrn_reflns_limit_l_max 14
_diffrn_reflns_limit_l_min -14
_diffrn_reflns_number 18284
_diffrn_reflns_theta_full 26.41
_diffrn_reflns_theta_max 26.41
_diffrn_reflns_theta_min 1.89
_exptl_absorpt_coefficient_mu 1.966
_exptl_absorpt_correction_T_max 0.8277
_exptl_absorpt_correction_T_min 0.7186
_exptl_crystal_colour colorless
_exptl_crystal_density_diffrn 1.613
_exptl_crystal_density_method 'not measured'
_exptl_crystal_description block
_exptl_crystal_F_000 960
_exptl_crystal_size_max 0.18
_exptl_crystal_size_mid 0.14
_exptl_crystal_size_min 0.10
_refine_diff_density_max 0.273
_refine_diff_density_min -0.587
_refine_diff_density_rms 0.075
_refine_ls_extinction_method none
_refine_ls_goodness_of_fit_ref 1.012
_refine_ls_hydrogen_treatment mixed
_refine_ls_matrix_type full
_refine_ls_number_parameters 272
_refine_ls_number_reflns 4099
_refine_ls_number_restraints 0
_refine_ls_restrained_S_all 1.012
_refine_ls_R_factor_all 0.0455
_refine_ls_R_factor_gt 0.0366
_refine_ls_shift/su_max 0.000
_refine_ls_shift/su_mean 0.000
_refine_ls_structure_factor_coef Fsqd
_refine_ls_weighting_details 'calc w=1/[\s^2^(Fo^2^)+(0.0612P)^2^+0.0000P] where P=(Fo^2^+2Fc^2^)/3'
_refine_ls_weighting_scheme calc
_refine_ls_wR_factor_gt 0.0954
_refine_ls_wR_factor_ref 0.0997
_reflns_number_gt 3268
_reflns_number_total 4099
_reflns_threshold_expression >2sigma(I)
_cod_data_source_file ic048406qsi20041223_112656_3.cif
_cod_data_source_block form2_294K
_cod_depositor_comments
;
The following automatic conversions were performed:
'_symmetry_cell_setting' value 'Monoclinic' changed to 'monoclinic'
according to '/home/saulius/struct/CIF-dictionaries/cif_core.dic'
dictionary named 'cif_core.dic' version 2.4.1 from 2010-06-29.

Automatic conversion script
Id: cif_fix_enum 1527 2010-12-29 10:47:43Z saulius 
;
_cod_original_sg_symbol_H-M 'P 21/c'
_cod_database_code 4300821

loop_
_symmetry_equiv_pos_as_xyz
'x, y, z'
'-x, y+1/2, -z+1/2'
'-x, -y, -z'
'x, -y-1/2, z-1/2'

loop_
_atom_site_label
_atom_site_type_symbol
_atom_site_fract_x
_atom_site_fract_y
_atom_site_fract_z
_atom_site_U_iso_or_equiv
_atom_site_adp_type
_atom_site_occupancy
_atom_site_symmetry_multiplicity
_atom_site_calc_flag
_atom_site_refinement_flags
_atom_site_disorder_assembly
_atom_site_disorder_group
Fe1 Fe 0.5000 0.5000 0.0000 0.03681(13) Uani 1 2 d S . .
I1 I -0.12499(9) 0.09313(6) 0.11543(9) 0.0877(2) Uani 0.50 1 d P . .
I2 I -0.10177(10) 0.06422(7) 0.07102(10) 0.1373(5) Uani 0.50 1 d P . .
B1 B 0.2824(2) 0.37194(16) 0.0332(2) 0.0418(5) Uani 1 1 d . . .
C1 C 0.1827(2) 0.29976(14) 0.04706(18) 0.0469(5) Uani 1 1 d . . .
C2 C 0.0789(3) 0.28009(18) -0.0401(2) 0.0662(7) Uani 1 1 d . . .
H2 H 0.0640 0.3114 -0.1086 0.077(9) Uiso 1 1 calc R . .
C3 C -0.0025(3) 0.2161(2) -0.0286(3) 0.0850(10) Uani 1 1 d . . .
H3 H -0.0716 0.2055 -0.0882 0.081(9) Uiso 1 1 calc R . .
C4 C 0.0181(3) 0.1682(2) 0.0700(3) 0.0772(9) Uani 1 1 d . . .
C5 C 0.1234(2) 0.18084(18) 0.1557(2) 0.0643(7) Uani 1 1 d . . .
H5 H 0.1403 0.1461 0.2212 0.064(7) Uiso 1 1 calc R . .
C6 C 0.2037(2) 0.24574(15) 0.1436(2) 0.0528(6) Uani 1 1 d . . .
H6 H 0.2748 0.2538 0.2020 0.049(6) Uiso 1 1 calc R . .
C11 C 0.3943(2) 0.24417(14) -0.0424(2) 0.0545(6) Uani 1 1 d . . .
H11 H 0.3371 0.2024 -0.0347 0.055(7) Uiso 1 1 calc R . .
C12 C 0.4977(3) 0.23089(15) -0.0827(2) 0.0609(7) Uani 1 1 d . . .
H12 H 0.5253 0.1796 -0.1072 0.065(7) Uiso 1 1 calc R . .
C13 C 0.5543(2) 0.31032(14) -0.0798(2) 0.0504(5) Uani 1 1 d . . .
C14 C 0.6720(3) 0.33227(19) -0.1156(3) 0.0731(8) Uani 1 1 d . . .
H14A H 0.7383 0.2972 -0.0737 0.128(14) Uiso 1 1 calc R . .
H14B H 0.6917 0.3911 -0.0986 0.084(9) Uiso 1 1 calc R . .
H14C H 0.6617 0.3226 -0.1975 0.136(16) Uiso 1 1 calc R . .
C21 C 0.2993(2) 0.42269(15) 0.2497(2) 0.0508(5) Uani 1 1 d . . .
H21 H 0.2280 0.3969 0.2631 0.072(8) Uiso 1 1 calc R . .
C22 C 0.3769(2) 0.47378(16) 0.32574(19) 0.0537(6) Uani 1 1 d . . .
H22 H 0.3702 0.4891 0.4002 0.062(7) Uiso 1 1 calc R . .
C23 C 0.4686(2) 0.49845(14) 0.26885(18) 0.0500(5) Uani 1 1 d . . .
C24 C 0.5785(3) 0.5540(2) 0.3139(2) 0.0730(8) Uani 1 1 d . . .
H24A H 0.6173 0.5686 0.2514 0.121(14) Uiso 1 1 calc R . .
H24B H 0.6368 0.5241 0.3730 0.159(19) Uiso 1 1 calc R . .
H24C H 0.5520 0.6049 0.3462 0.144(16) Uiso 1 1 calc R . .
C31 C 0.1083(2) 0.47482(18) -0.0808(2) 0.0593(6) Uani 1 1 d . . .
H31 H 0.0392 0.4481 -0.0642 0.062(7) Uiso 1 1 calc R . .
C32 C 0.1068(2) 0.54871(19) -0.1406(2) 0.0677(7) Uani 1 1 d . . .
H32 H 0.0378 0.5814 -0.1737 0.102(11) Uiso 1 1 calc R . .
C33 C 0.2289(2) 0.56526(16) -0.1422(2) 0.0552(6) Uani 1 1 d . . .
C34 C 0.2791(3) 0.63868(19) -0.1992(3) 0.0757(8) Uani 1 1 d . . .
H34A H 0.2695 0.6271 -0.2806 0.103(12) Uiso 1 1 calc R . .
H34B H 0.3655 0.6463 -0.1640 0.159(18) Uiso 1 1 calc R . .
H34C H 0.2343 0.6895 -0.1895 0.085(10) Uiso 1 1 calc R . .
N11 N 0.48627(16) 0.36798(11) -0.03931(16) 0.0449(4) Uani 1 1 d . . .
N12 N 0.38594(16) 0.32675(11) -0.01517(14) 0.0411(4) Uani 1 1 d . . .
N21 N 0.44654(17) 0.46391(12) 0.16277(14) 0.0454(4) Uani 1 1 d . . .
N22 N 0.34184(17) 0.41535(11) 0.15187(15) 0.0416(4) Uani 1 1 d . . .
N31 N 0.30198(17) 0.50403(11) -0.08527(15) 0.0459(4) Uani 1 1 d . . .
N32 N 0.22557(16) 0.44649(11) -0.04933(15) 0.0431(4) Uani 1 1 d . . .

loop_
_atom_site_aniso_label
_atom_site_aniso_U_11
_atom_site_aniso_U_22
_atom_site_aniso_U_33
_atom_site_aniso_U_23
_atom_site_aniso_U_13
_atom_site_aniso_U_12
Fe1 0.0373(2) 0.0360(2) 0.0378(2) -0.00179(16) 0.00973(17) -0.00027(16)
I1 0.0637(3) 0.0825(4) 0.1186(6) 0.0144(3) 0.0240(3) -0.0284(3)
I2 0.1042(7) 0.1430(10) 0.1516(9) 0.0475(6) 0.0010(5) -0.0782(7)
B1 0.0403(13) 0.0480(13) 0.0368(12) 0.0016(10) 0.0078(10) -0.0026(10)
C1 0.0420(12) 0.0558(13) 0.0426(12) 0.0009(10) 0.0089(10) -0.0068(10)
C2 0.0654(16) 0.0736(17) 0.0517(15) 0.0123(13) -0.0039(12) -0.0221(14)
C3 0.0664(19) 0.091(2) 0.081(2) 0.0141(17) -0.0176(16) -0.0325(16)
C4 0.0564(16) 0.0772(19) 0.093(2) 0.0208(16) 0.0062(15) -0.0265(14)
C5 0.0597(16) 0.0726(17) 0.0610(15) 0.0187(13) 0.0140(13) -0.0116(13)
C6 0.0473(13) 0.0616(15) 0.0473(13) 0.0054(11) 0.0059(11) -0.0063(11)
C11 0.0636(15) 0.0399(12) 0.0607(15) -0.0042(10) 0.0155(12) -0.0081(11)
C12 0.0691(17) 0.0413(13) 0.0756(17) -0.0106(12) 0.0235(14) 0.0054(11)
C13 0.0524(13) 0.0447(12) 0.0561(14) -0.0054(10) 0.0166(11) 0.0037(10)
C14 0.0646(17) 0.0610(17) 0.103(2) -0.0135(15) 0.0390(16) 0.0067(14)
C21 0.0506(13) 0.0616(14) 0.0436(12) 0.0008(10) 0.0179(10) 0.0010(11)
C22 0.0642(15) 0.0609(14) 0.0386(12) -0.0057(10) 0.0172(11) 0.0067(12)
C23 0.0572(14) 0.0533(13) 0.0383(11) -0.0045(10) 0.0083(10) -0.0013(11)
C24 0.081(2) 0.087(2) 0.0487(15) -0.0213(14) 0.0094(15) -0.0272(17)
C31 0.0387(13) 0.0679(16) 0.0702(16) 0.0082(13) 0.0101(11) 0.0017(11)
C32 0.0443(15) 0.0716(18) 0.0812(19) 0.0171(15) 0.0011(13) 0.0130(12)
C33 0.0523(14) 0.0557(14) 0.0546(14) 0.0122(11) 0.0059(11) 0.0066(11)
C34 0.071(2) 0.0668(18) 0.084(2) 0.0333(15) 0.0072(16) 0.0078(15)
N11 0.0437(10) 0.0408(10) 0.0526(10) -0.0044(8) 0.0162(8) -0.0021(8)
N12 0.0447(10) 0.0387(9) 0.0398(9) -0.0014(7) 0.0095(8) -0.0026(7)
N21 0.0453(10) 0.0522(11) 0.0390(9) -0.0053(8) 0.0101(8) -0.0073(8)
N22 0.0414(10) 0.0458(10) 0.0387(9) 0.0000(7) 0.0116(8) -0.0022(8)
N31 0.0426(10) 0.0475(10) 0.0478(10) 0.0073(8) 0.0101(8) 0.0015(8)
N32 0.0380(9) 0.0497(10) 0.0418(10) 0.0026(8) 0.0094(8) -0.0007(8)

loop_
_atom_type_symbol
_atom_type_description
_atom_type_scat_dispersion_real
_atom_type_scat_dispersion_imag
_atom_type_scat_source
C C 0.0033 0.0016 'International Tables Vol C Tables 4.2.6.8 and 6.1.1.4'
H H 0.0000 0.0000 'International Tables Vol C Tables 4.2.6.8 and 6.1.1.4'
B B 0.0013 0.0007 'International Tables Vol C Tables 4.2.6.8 and 6.1.1.4'
N N 0.0061 0.0033 'International Tables Vol C Tables 4.2.6.8 and 6.1.1.4'
Fe Fe 0.3463 0.8444 'International Tables Vol C Tables 4.2.6.8 and 6.1.1.4'
I I -0.4742 1.8119 'International Tables Vol C Tables 4.2.6.8 and 6.1.1.4'

loop_
_geom_angle_atom_site_label_1
_geom_angle_atom_site_label_2
_geom_angle_atom_site_label_3
_geom_angle
_geom_angle_site_symmetry_1
_geom_angle_site_symmetry_3
_geom_angle_publ_flag
N11 Fe1 N11 180.00(2) 3_665 . ?
N11 Fe1 N31 85.00(7) 3_665 3_665 ?
N11 Fe1 N31 95.00(7) . 3_665 ?
N11 Fe1 N31 95.00(7) 3_665 . ?
N11 Fe1 N31 85.00(7) . . ?
N31 Fe1 N31 180.00(9) 3_665 . ?
N11 Fe1 N21 94.63(7) 3_665 . ?
N11 Fe1 N21 85.37(7) . . ?
N31 Fe1 N21 91.54(7) 3_665 . ?
N31 Fe1 N21 88.46(7) . . ?
N11 Fe1 N21 85.37(7) 3_665 3_665 ?
N11 Fe1 N21 94.63(7) . 3_665 ?
N31 Fe1 N21 88.46(7) 3_665 3_665 ?
N31 Fe1 N21 91.54(7) . 3_665 ?
N21 Fe1 N21 180.00(9) . 3_665 ?
I2 I1 C4 77.24(16) . . ?
I1 I2 C4 81.60(16) . . ?
N12 B1 N32 109.76(16) . . ?
N12 B1 N22 109.33(17) . . ?
N32 B1 N22 105.14(17) . . ?
N12 B1 C1 106.88(18) . . ?
N32 B1 C1 113.67(18) . . ?
N22 B1 C1 112.03(17) . . ?
C2 C1 C6 115.2(2) . . ?
C2 C1 B1 123.3(2) . . ?
C6 C1 B1 121.06(19) . . ?
C3 C2 C1 122.5(2) . . ?
C3 C2 H2 118.7 . . ?
C1 C2 H2 118.7 . . ?
C4 C3 C2 120.0(3) . . ?
C4 C3 H3 120.0 . . ?
C2 C3 H3 120.0 . . ?
C3 C4 C5 120.1(2) . . ?
C3 C4 I2 116.6(2) . . ?
C5 C4 I2 122.5(2) . . ?
C3 C4 I1 121.9(2) . . ?
C5 C4 I1 116.6(2) . . ?
I2 C4 I1 21.16(4) . . ?
C4 C5 C6 119.2(2) . . ?
C4 C5 H5 120.4 . . ?
C6 C5 H5 120.4 . . ?
C5 C6 C1 122.7(2) . . ?
C5 C6 H6 118.7 . . ?
C1 C6 H6 118.7 . . ?
N12 C11 C12 110.0(2) . . ?
N12 C11 H11 125.0 . . ?
C12 C11 H11 125.0 . . ?
C11 C12 C13 105.3(2) . . ?
C11 C12 H12 127.3 . . ?
C13 C12 H12 127.3 . . ?
N11 C13 C12 109.3(2) . . ?
N11 C13 C14 122.8(2) . . ?
C12 C13 C14 127.9(2) . . ?
C13 C14 H14A 109.5 . . ?
C13 C14 H14B 109.5 . . ?
H14A C14 H14B 109.5 . . ?
C13 C14 H14C 109.5 . . ?
H14A C14 H14C 109.5 . . ?
H14B C14 H14C 109.5 . . ?
N22 C21 C22 109.1(2) . . ?
N22 C21 H21 125.4 . . ?
C22 C21 H21 125.4 . . ?
C21 C22 C23 105.5(2) . . ?
C21 C22 H22 127.3 . . ?
C23 C22 H22 127.3 . . ?
N21 C23 C22 109.9(2) . . ?
N21 C23 C24 122.3(2) . . ?
C22 C23 C24 127.8(2) . . ?
C23 C24 H24A 109.5 . . ?
C23 C24 H24B 109.5 . . ?
H24A C24 H24B 109.5 . . ?
C23 C24 H24C 109.5 . . ?
H24A C24 H24C 109.5 . . ?
H24B C24 H24C 109.5 . . ?
N32 C31 C32 109.1(2) . . ?
N32 C31 H31 125.5 . . ?
C32 C31 H31 125.5 . . ?
C31 C32 C33 105.7(2) . . ?
C31 C32 H32 127.2 . . ?
C33 C32 H32 127.2 . . ?
N31 C33 C32 109.9(2) . . ?
N31 C33 C34 122.4(2) . . ?
C32 C33 C34 127.7(2) . . ?
C33 C34 H34A 109.5 . . ?
C33 C34 H34B 109.5 . . ?
H34A C34 H34B 109.5 . . ?
C33 C34 H34C 109.5 . . ?
H34A C34 H34C 109.5 . . ?
H34B C34 H34C 109.5 . . ?
C13 N11 N12 107.55(17) . . ?
C13 N11 Fe1 136.38(15) . . ?
N12 N11 Fe1 116.02(12) . . ?
C11 N12 N11 107.76(18) . . ?
C11 N12 B1 128.46(19) . . ?
N11 N12 B1 123.77(16) . . ?
C23 N21 N22 106.73(17) . . ?
C23 N21 Fe1 133.11(15) . . ?
N22 N21 Fe1 116.55(12) . . ?
C21 N22 N21 108.78(17) . . ?
C21 N22 B1 130.42(19) . . ?
N21 N22 B1 120.30(16) . . ?
C33 N31 N32 106.64(18) . . ?
C33 N31 Fe1 132.79(16) . . ?
N32 N31 Fe1 117.38(13) . . ?
C31 N32 N31 108.66(18) . . ?
C31 N32 B1 130.52(19) . . ?
N31 N32 B1 119.94(17) . . ?

loop_
_geom_bond_atom_site_label_1
_geom_bond_atom_site_label_2
_geom_bond_distance
_geom_bond_site_symmetry_2
_geom_bond_publ_flag
Fe1 N11 2.1236(17) 3_665 ?
Fe1 N11 2.1236(17) . ?
Fe1 N31 2.1954(18) 3_665 ?
Fe1 N31 2.1954(18) . ?
Fe1 N21 2.2070(17) . ?
Fe1 N21 2.2070(17) 3_665 ?
I1 I2 0.7792(13) . ?
I1 C4 2.135(3) . ?
I2 C4 2.105(3) . ?
B1 N12 1.560(3) . ?
B1 N32 1.563(3) . ?
B1 N22 1.564(3) . ?
B1 C1 1.615(3) . ?
C1 C2 1.394(3) . ?
C1 C6 1.398(3) . ?
C2 C3 1.375(4) . ?
C2 H2 0.9300 . ?
C3 C4 1.362(4) . ?
C3 H3 0.9300 . ?
C4 C5 1.375(4) . ?
C5 C6 1.380(3) . ?
C5 H5 0.9300 . ?
C6 H6 0.9300 . ?
C11 N12 1.345(3) . ?
C11 C12 1.348(4) . ?
C11 H11 0.9300 . ?
C12 C13 1.393(3) . ?
C12 H12 0.9300 . ?
C13 N11 1.332(3) . ?
C13 C14 1.495(4) . ?
C14 H14A 0.9600 . ?
C14 H14B 0.9600 . ?
C14 H14C 0.9600 . ?
C21 N22 1.346(3) . ?
C21 C22 1.357(3) . ?
C21 H21 0.9300 . ?
C22 C23 1.390(3) . ?
C22 H22 0.9300 . ?
C23 N21 1.336(3) . ?
C23 C24 1.493(4) . ?
C24 H24A 0.9600 . ?
C24 H24B 0.9600 . ?
C24 H24C 0.9600 . ?
C31 N32 1.341(3) . ?
C31 C32 1.357(4) . ?
C31 H31 0.9300 . ?
C32 C33 1.378(4) . ?
C32 H32 0.9300 . ?
C33 N31 1.337(3) . ?
C33 C34 1.502(4) . ?
C34 H34A 0.9600 . ?
C34 H34B 0.9600 . ?
C34 H34C 0.9600 . ?
N11 N12 1.368(2) . ?
N21 N22 1.368(2) . ?
N31 N32 1.368(2) . ?

loop_
_geom_torsion_atom_site_label_1
_geom_torsion_atom_site_label_2
_geom_torsion_atom_site_label_3
_geom_torsion_atom_site_label_4
_geom_torsion
_geom_torsion_site_symmetry_1
_geom_torsion_site_symmetry_2
_geom_torsion_site_symmetry_3
_geom_torsion_site_symmetry_4
_geom_torsion_publ_flag
N12 B1 C1 C2 -91.4(3) . . . . ?
N32 B1 C1 C2 29.9(3) . . . . ?
N22 B1 C1 C2 148.9(2) . . . . ?
N12 B1 C1 C6 80.9(2) . . . . ?
N32 B1 C1 C6 -157.8(2) . . . . ?
N22 B1 C1 C6 -38.8(3) . . . . ?
C6 C1 C2 C3 4.6(4) . . . . ?
B1 C1 C2 C3 177.3(3) . . . . ?
C1 C2 C3 C4 -1.1(6) . . . . ?
C2 C3 C4 C5 -3.2(6) . . . . ?
C2 C3 C4 I2 -173.9(3) . . . . ?
C2 C3 C4 I1 162.5(3) . . . . ?
I1 I2 C4 C3 -109.9(3) . . . . ?
I1 I2 C4 C5 79.7(3) . . . . ?
I2 I1 C4 C3 81.7(3) . . . . ?
I2 I1 C4 C5 -112.0(3) . . . . ?
C3 C4 C5 C6 3.8(5) . . . . ?
I2 C4 C5 C6 173.9(2) . . . . ?
I1 C4 C5 C6 -162.8(2) . . . . ?
C4 C5 C6 C1 0.0(4) . . . . ?
C2 C1 C6 C5 -4.1(4) . . . . ?
B1 C1 C6 C5 -176.9(2) . . . . ?
N12 C11 C12 C13 -0.2(3) . . . . ?
C11 C12 C13 N11 -0.1(3) . . . . ?
C11 C12 C13 C14 -179.7(3) . . . . ?
N22 C21 C22 C23 0.8(3) . . . . ?
C21 C22 C23 N21 0.3(3) . . . . ?
C21 C22 C23 C24 -179.0(3) . . . . ?
N32 C31 C32 C33 -1.2(3) . . . . ?
C31 C32 C33 N31 -0.2(3) . . . . ?
C31 C32 C33 C34 178.8(3) . . . . ?
C12 C13 N11 N12 0.3(3) . . . . ?
C14 C13 N11 N12 180.0(2) . . . . ?
C12 C13 N11 Fe1 177.61(18) . . . . ?
C14 C13 N11 Fe1 -2.8(4) . . . . ?
N11 Fe1 N11 C13 6(4) 3_665 . . . ?
N31 Fe1 N11 C13 -42.9(2) 3_665 . . . ?
N31 Fe1 N11 C13 137.1(2) . . . . ?
N21 Fe1 N11 C13 -134.1(2) . . . . ?
N21 Fe1 N11 C13 45.9(2) 3_665 . . . ?
N11 Fe1 N11 N12 -177(100) 3_665 . . . ?
N31 Fe1 N11 N12 134.16(14) 3_665 . . . ?
N31 Fe1 N11 N12 -45.84(14) . . . . ?
N21 Fe1 N11 N12 43.02(14) . . . . ?
N21 Fe1 N11 N12 -136.98(14) 3_665 . . . ?
C12 C11 N12 N11 0.4(3) . . . . ?
C12 C11 N12 B1 179.4(2) . . . . ?
C13 N11 N12 C11 -0.5(2) . . . . ?
Fe1 N11 N12 C11 -178.38(15) . . . . ?
C13 N11 N12 B1 -179.48(19) . . . . ?
Fe1 N11 N12 B1 2.6(2) . . . . ?
N32 B1 N12 C11 -123.2(2) . . . . ?
N22 B1 N12 C11 122.0(2) . . . . ?
C1 B1 N12 C11 0.5(3) . . . . ?
N32 B1 N12 N11 55.6(2) . . . . ?
N22 B1 N12 N11 -59.2(2) . . . . ?
C1 B1 N12 N11 179.34(17) . . . . ?
C22 C23 N21 N22 -1.2(3) . . . . ?
C24 C23 N21 N22 178.1(2) . . . . ?
C22 C23 N21 Fe1 155.77(17) . . . . ?
C24 C23 N21 Fe1 -24.9(4) . . . . ?
N11 Fe1 N21 C23 -27.4(2) 3_665 . . . ?
N11 Fe1 N21 C23 152.6(2) . . . . ?
N31 Fe1 N21 C23 57.7(2) 3_665 . . . ?
N31 Fe1 N21 C23 -122.3(2) . . . . ?
N21 Fe1 N21 C23 125(100) 3_665 . . . ?
N11 Fe1 N21 N22 127.84(15) 3_665 . . . ?
N11 Fe1 N21 N22 -52.16(15) . . . . ?
N31 Fe1 N21 N22 -147.06(15) 3_665 . . . ?
N31 Fe1 N21 N22 32.94(15) . . . . ?
N21 Fe1 N21 N22 -80(100) 3_665 . . . ?
C22 C21 N22 N21 -1.6(3) . . . . ?
C22 C21 N22 B1 -173.3(2) . . . . ?
C23 N21 N22 C21 1.7(2) . . . . ?
Fe1 N21 N22 C21 -159.68(14) . . . . ?
C23 N21 N22 B1 174.46(19) . . . . ?
Fe1 N21 N22 B1 13.1(2) . . . . ?
N12 B1 N22 C21 -141.8(2) . . . . ?
N32 B1 N22 C21 100.4(2) . . . . ?
C1 B1 N22 C21 -23.5(3) . . . . ?
N12 B1 N22 N21 47.3(2) . . . . ?
N32 B1 N22 N21 -70.5(2) . . . . ?
C1 B1 N22 N21 165.54(18) . . . . ?
C32 C33 N31 N32 1.5(3) . . . . ?
C34 C33 N31 N32 -177.5(2) . . . . ?
C32 C33 N31 Fe1 -157.04(19) . . . . ?
C34 C33 N31 Fe1 23.9(4) . . . . ?
N11 Fe1 N31 C33 27.8(2) 3_665 . . . ?
N11 Fe1 N31 C33 -152.2(2) . . . . ?
N31 Fe1 N31 C33 -115(72) 3_665 . . . ?
N21 Fe1 N31 C33 122.3(2) . . . . ?
N21 Fe1 N31 C33 -57.7(2) 3_665 . . . ?
N11 Fe1 N31 N32 -129.00(14) 3_665 . . . ?
N11 Fe1 N31 N32 51.00(14) . . . . ?
N31 Fe1 N31 N32 89(72) 3_665 . . . ?
N21 Fe1 N31 N32 -34.48(14) . . . . ?
N21 Fe1 N31 N32 145.52(14) 3_665 . . . ?
C32 C31 N32 N31 2.2(3) . . . . ?
C32 C31 N32 B1 171.2(2) . . . . ?
C33 N31 N32 C31 -2.3(3) . . . . ?
Fe1 N31 N32 C31 160.13(16) . . . . ?
C33 N31 N32 B1 -172.65(19) . . . . ?
Fe1 N31 N32 B1 -10.2(2) . . . . ?
N12 B1 N32 C31 143.1(2) . . . . ?
N22 B1 N32 C31 -99.4(3) . . . . ?
C1 B1 N32 C31 23.5(3) . . . . ?
N12 B1 N32 N31 -48.9(2) . . . . ?
N22 B1 N32 N31 68.6(2) . . . . ?
C1 B1 N32 N31 -168.55(17) . . . . ?
Fe1 N31 N32 C31 160.13(16) . . . . ?
Fe1 N21 N22 C21 -159.68(14) . . . . ?
Fe1 N11 N12 C11 -178.38(15) . . . . ?
